data_7009235
loop_
_publ_author_name
'Baggio, Ricardo'
'Garland, Maria T.'
'Moreno, Yanko'
'Pe\~na, Octavio'
'Perec, Mireille'
'Spodine, Evgenia'

_publ_section_title
;
 Synthesis, structure and magnetic properties of the
 2,2'-oxydiacetato-bridged Cu(II)--Ln(III) complexes
 [{Cu3Ln2(oda)6(H2O)6}&#x00B7;12H2O]n (Ln&#x2005;=&#x2005;Y, Gd, Eu,
 Nd, Pr)
;
_journal_issue 13
_journal_name_full 'Journal of the Chemical Society, Dalton Transactions'
_journal_page_first 2061
_journal_paper_doi 10.1039/a909544f
_journal_year 2000
_chemical_formula_sum 'C24 H60 Cu3 O48 Y2'
_chemical_formula_weight 1485.16
_chemical_name_systematic
; 
 Yttrium Copper Oxydiacetate
;
_space_group_IT_number 192
_symmetry_cell_setting hexagonal
_symmetry_space_group_name_Hall '-P 6 2c'
_symmetry_space_group_name_H-M 'P 6/m c c'
_atom_sites_solution_hydrogens geom
_atom_sites_solution_primary direct
_atom_sites_solution_secondary difmap
_audit_creation_method SHELXL-97
_cell_angle_alpha 90.00
_cell_angle_beta 90.00
_cell_angle_gamma 120.00
_cell_formula_units_Z 2
_cell_length_a 14.595(2)
_cell_length_b 14.595(2)
_cell_length_c 15.267(3)
_cell_measurement_reflns_used 30
_cell_measurement_temperature 293(2)
_cell_measurement_theta_max 12.5
_cell_measurement_theta_min 7.5
_cell_volume 2816.4(8)
_computing_cell_refinement 'Siemens XSCANS'
_computing_data_collection 'Siemens XSCANS'
_computing_data_reduction 'Siemens SHELXTL'
_computing_molecular_graphics 'Siemens SHELXTL'
_computing_publication_material 'Siemens SHELXTL'
_computing_structure_refinement 'SHELXL-97 (Sheldrick, 1997)'
_computing_structure_solution 'SHELXS-97 (Sheldrick, 1990)'
_diffrn_ambient_temperature 293(2)
_diffrn_measured_fraction_theta_full 1.000
_diffrn_measured_fraction_theta_max 1.000
_diffrn_measurement_method '\w scans'
_diffrn_radiation_monochromator graphite
_diffrn_radiation_source 'fine-focus sealed tube'
_diffrn_radiation_type MoK\a
_diffrn_radiation_wavelength 0.71073
_diffrn_reflns_av_R_equivalents 0.0692
_diffrn_reflns_av_sigmaI/netI 0.0509
_diffrn_reflns_limit_h_max 1
_diffrn_reflns_limit_h_min -17
_diffrn_reflns_limit_k_max 17
_diffrn_reflns_limit_k_min 0
_diffrn_reflns_limit_l_max 18
_diffrn_reflns_limit_l_min 0
_diffrn_reflns_number 3287
_diffrn_reflns_theta_full 24.99
_diffrn_reflns_theta_max 24.99
_diffrn_reflns_theta_min 1.61
_diffrn_standards_decay_% <2
_diffrn_standards_interval_count 98
_diffrn_standards_number 2
_exptl_absorpt_coefficient_mu 3.268
_exptl_absorpt_correction_T_max 0.21
_exptl_absorpt_correction_T_min 0.18
_exptl_absorpt_correction_type psi-scan
_exptl_absorpt_process_details 'XEMP in SHELXTL/PC, Sheldrick, 1991'
_exptl_crystal_colour blue
_exptl_crystal_density_diffrn 1.751
_exptl_crystal_density_meas ?
_exptl_crystal_description polyhedra
_exptl_crystal_F_000 1506
_exptl_crystal_size_max 0.24
_exptl_crystal_size_mid 0.24
_exptl_crystal_size_min 0.20
_refine_diff_density_max 0.373
_refine_diff_density_min -0.454
_refine_diff_density_rms 0.082
_refine_ls_extinction_method none
_refine_ls_goodness_of_fit_ref 1.003
_refine_ls_hydrogen_treatment mixed
_refine_ls_matrix_type full
_refine_ls_number_parameters 86
_refine_ls_number_reflns 875
_refine_ls_number_restraints 0
_refine_ls_restrained_S_all 1.003
_refine_ls_R_factor_all 0.081
_refine_ls_R_factor_gt 0.038
_refine_ls_shift/su_max <0.001
_refine_ls_shift/su_mean <0.001
_refine_ls_structure_factor_coef Fsqd
_refine_ls_weighting_details 'w=1/[\s^2^(Fo^2^)+(0.05P)^2^] where P=(Fo^2^+2Fc^2^)/3'
_refine_ls_weighting_scheme calc
_refine_ls_wR_factor_gt 0.080
_refine_ls_wR_factor_ref 0.094
_reflns_number_gt 533
_reflns_number_total 875
_reflns_threshold_expression >2sigma(I)
_cod_data_source_file a909544f.txt
_cod_data_source_block YCuODA
_cod_depositor_comments
;
The following automatic conversions were performed:
'_symmetry_cell_setting' value 'Hexagonal' changed to 'hexagonal'
according to '/home/saulius/struct/CIF-dictionaries/cif_core.dic'
dictionary named 'cif_core.dic' version 2.4.1 from 2010-06-29.

Automatic conversion script
Id: cif_fix_enum 1527 2010-12-29 10:47:43Z saulius 

The following automatic conversions were performed:

'_exptl_crystal_density_meas' value 'not_measured' was changed to '?'
- the value is perceived as not measured.

Automatic conversion script
Id: cif_fix_values 3008 2015-01-20 13:52:24Z robertas 

The following automatic conversions were performed:

'_refine_ls_weighting_scheme' value 'calc
w=1/[\s^2^(Fo^2^)+(0.05P)^2^] where P=(Fo^2^+2Fc^2^)/3' was changed
to 'calc'. New tag '_refine_ls_weighting_details' was created. The
value of the new tag was set to 'w=1/[\s^2^(Fo^2^)+(0.05P)^2^] where
P=(Fo^2^+2Fc^2^)/3'.

Automatic conversion script
Id: cif_fix_values 3143 2015-03-26 13:38:13Z robertas 
;
_cod_original_cell_volume 2816.2(8)
_cod_original_sg_symbol_H-M P6/mcc
_cod_database_code 7009235

loop_
_symmetry_equiv_pos_as_xyz
'x, y, z'
'-y, x-y, z'
'-x+y, -x, z'
'-x, -y, z'
'y, -x+y, z'
'x-y, x, z'
'-y, -x, z+1/2'
'-x+y, y, z+1/2'
'x, x-y, z+1/2'
'y, x, z+1/2'
'x-y, -y, z+1/2'
'-x, -x+y, z+1/2'
'-x, -y, -z'
'y, -x+y, -z'
'x-y, x, -z'
'x, y, -z'
'-y, x-y, -z'
'-x+y, -x, -z'
'y, x, -z-1/2'
'x-y, -y, -z-1/2'
'-x, -x+y, -z-1/2'
'-y, -x, -z-1/2'
'-x+y, y, -z-1/2'
'x, x-y, -z-1/2'

loop_
_atom_site_label
_atom_site_type_symbol
_atom_site_fract_x
_atom_site_fract_y
_atom_site_fract_z
_atom_site_U_iso_or_equiv
_atom_site_adp_type
_atom_site_occupancy
_atom_site_calc_flag
_atom_site_refinement_flags
_atom_site_disorder_assembly
_atom_site_disorder_group
Y Y 0.6667 0.3333 0.2500 0.0211(3) Uani 1 d S . .
Cu Cu 1.0000 0.5000 0.5000 0.0237(3) Uani 1 d S . .
O1 O 0.8040(2) 0.4163(2) 0.35495(18) 0.0293(8) Uani 1 d . . .
O2 O 0.9464(3) 0.5569(3) 0.4105(2) 0.0399(9) Uani 1 d . . .
O3 O 0.76379(15) 0.5276(3) 0.2500 0.0304(10) Uani 1 d S . .
C1 C 0.8689(4) 0.5137(4) 0.3611(3) 0.0310(11) Uani 1 d . . .
C2 C 0.8505(4) 0.5870(4) 0.3036(4) 0.0492(17) Uani 1 d . . .
H2A H 0.8377 0.6342 0.3396 0.059 Uiso 1 calc R . .
H2B H 0.9127 0.6295 0.2680 0.059 Uiso 1 calc R . .
O1W O 0.4816(4) 0.3200(4) 0.0000 0.0429(14) Uani 1 d S . .
H1W H 0.536(4) 0.347(4) 0.047(3) 0.09(2) Uiso 1 d . . .
O2WA O 0.863(6) 0.723(5) 0.0000 0.14(2) Uiso 0.18 d SP . .
O2WB O 0.977(3) 0.842(2) 0.1790(14) 0.13(1) Uiso 0.22 d P . .
O2WC O 0.942(6) 0.848(4) 0.370(3) 0.14(2) Uiso 0.11 d P . .
O2WD O 0.953(3) 0.757(3) 0.054(2) 0.14(2) Uiso 0.19 d P . .
O2WE O 1.022(4) 0.792(3) 0.0000 0.14(1) Uiso 0.28 d SP . .
O2WF O 0.919(3) 0.734(3) 0.0000 0.12(1) Uiso 0.36 d SP . .
O2WG O 1.0000 0.845(4) 0.2500 0.13(2) Uiso 0.14 d SP . .

loop_
_atom_site_aniso_label
_atom_site_aniso_U_11
_atom_site_aniso_U_22
_atom_site_aniso_U_33
_atom_site_aniso_U_23
_atom_site_aniso_U_13
_atom_site_aniso_U_12
Y 0.0209(3) 0.0209(3) 0.0215(4) 0.000 0.000 0.01044(17)
Cu 0.0184(5) 0.0305(7) 0.0223(5) 0.000 0.000 0.0123(7)
O1 0.0310(15) 0.0216(18) 0.0319(15) 0.0007(15) -0.0088(13) 0.0105(16)
O2 0.0340(18) 0.033(2) 0.0446(19) 0.0001(18) -0.0209(18) 0.0106(17)
O3 0.0303(17) 0.027(2) 0.033(2) 0.000 -0.012(2) 0.0136(11)
C1 0.024(2) 0.038(3) 0.035(2) -0.002(2) -0.008(2) 0.019(2)
C2 0.044(3) 0.030(3) 0.061(4) 0.002(3) -0.031(3) 0.009(3)
O1W 0.043(3) 0.051(4) 0.041(3) 0.000 0.000 0.028(3)

loop_
_atom_type_symbol
_atom_type_description
_atom_type_scat_dispersion_real
_atom_type_scat_dispersion_imag
_atom_type_scat_source
C C 0.0033 0.0016 'International Tables Vol C Tables 4.2.6.8 and 6.1.1.4'
H H 0.0000 0.0000 'International Tables Vol C Tables 4.2.6.8 and 6.1.1.4'
O O 0.0106 0.0060 'International Tables Vol C Tables 4.2.6.8 and 6.1.1.4'
Cu Cu 0.3201 1.2651 'International Tables Vol C Tables 4.2.6.8 and 6.1.1.4'
Y Y -2.7962 3.5667 'International Tables Vol C Tables 4.2.6.8 and 6.1.1.4'

loop_
_geom_angle_atom_site_label_1
_geom_angle_atom_site_label_2
_geom_angle_atom_site_label_3
_geom_angle
_geom_angle_site_symmetry_1
_geom_angle_site_symmetry_3
_geom_angle_publ_flag
O1 Y O1 127.50(14) 3_665 24_556 ?
O1 Y O1 85.91(14) 3_665 22_666 ?
O1 Y O1 79.34(10) 24_556 22_666 ?
O1 Y O1 79.34(10) 3_665 . ?
O1 Y O1 85.91(14) 24_556 . ?
O1 Y O1 146.33(15) 22_666 . ?
O1 Y O1 79.34(10) 3_665 2_655 ?
O1 Y O1 146.33(15) 24_556 2_655 ?
O1 Y O1 127.50(14) 22_666 2_655 ?
O1 Y O1 79.34(10) . 2_655 ?
O1 Y O1 146.33(15) 3_665 23_656 ?
O1 Y O1 79.34(10) 24_556 23_656 ?
O1 Y O1 79.34(10) 22_666 23_656 ?
O1 Y O1 127.50(14) . 23_656 ?
O1 Y O1 85.91(14) 2_655 23_656 ?
O1 Y O3 63.75(7) 3_665 3_665 ?
O1 Y O3 63.75(7) 24_556 3_665 ?
O1 Y O3 73.17(7) 22_666 3_665 ?
O1 Y O3 73.17(7) . 3_665 ?
O1 Y O3 137.04(7) 2_655 3_665 ?
O1 Y O3 137.04(7) 23_656 3_665 ?
O1 Y O3 73.17(7) 3_665 2_655 ?
O1 Y O3 137.04(7) 24_556 2_655 ?
O1 Y O3 63.75(7) 22_666 2_655 ?
O1 Y O3 137.04(7) . 2_655 ?
O1 Y O3 63.75(7) 2_655 2_655 ?
O1 Y O3 73.17(7) 23_656 2_655 ?
O3 Y O3 120.0 3_665 2_655 ?
O1 Y O3 137.04(7) 3_665 . ?
O1 Y O3 73.17(7) 24_556 . ?
O1 Y O3 137.04(7) 22_666 . ?
O1 Y O3 63.75(7) . . ?
O1 Y O3 73.17(7) 2_655 . ?
O1 Y O3 63.75(7) 23_656 . ?
O3 Y O3 120.0 3_665 . ?
O3 Y O3 120.0 2_655 . ?
O2 Cu O2 91.3(2) 13_766 16_556 ?
O2 Cu O2 88.7(2) 13_766 4_765 ?
O2 Cu O2 180.0 16_556 4_765 ?
O2 Cu O2 180.0 13_766 . ?
O2 Cu O2 88.7(2) 16_556 . ?
O2 Cu O2 91.3(2) 4_765 . ?
O2 Cu O1W 85.49(13) 13_766 8_655 ?
O2 Cu O1W 94.51(13) 16_556 8_655 ?
O2 Cu O1W 85.49(13) 4_765 8_655 ?
O2 Cu O1W 94.51(13) . 8_655 ?
O2 Cu O1W 94.51(13) 13_766 20_666 ?
O2 Cu O1W 85.49(13) 16_556 20_666 ?
O2 Cu O1W 94.51(13) 4_765 20_666 ?
O2 Cu O1W 85.49(13) . 20_666 ?
O1W Cu O1W 180.0 8_655 20_666 ?
C1 O1 Y 126.5(3) . . ?
C1 O2 Cu 131.8(3) . . ?
C2 O3 C2 114.5(5) . 23_656 ?
C2 O3 Y 122.8(3) . . ?
C2 O3 Y 122.8(3) 23_656 . ?
O2 C1 O1 127.1(5) . . ?
O2 C1 C2 115.8(4) . . ?
O1 C1 C2 117.2(4) . . ?
O3 C2 C1 109.3(4) . . ?

loop_
_geom_bond_atom_site_label_1
_geom_bond_atom_site_label_2
_geom_bond_distance
_geom_bond_site_symmetry_2
_geom_bond_publ_flag
Y O1 2.371(3) 3_665 ?
Y O1 2.371(3) 24_556 ?
Y O1 2.371(3) 22_666 ?
Y O1 2.371(3) . ?
Y O1 2.371(3) 2_655 ?
Y O1 2.371(3) 23_656 ?
Y O3 2.455(4) 3_665 ?
Y O3 2.455(4) 2_655 ?
Y O3 2.455(4) . ?
Cu O2 1.954(3) 13_766 ?
Cu O2 1.954(3) 16_556 ?
Cu O2 1.954(3) 4_765 ?
Cu O2 1.954(3) . ?
Cu O1W 2.504(6) 8_655 ?
Cu O1W 2.504(6) 20_666 ?
O1 C1 1.257(5) . ?
O2 C1 1.237(5) . ?
O3 C2 1.387(5) . ?
O3 C2 1.387(5) 23_656 ?
C1 C2 1.510(6) . ?
O1W Cu 2.504(5) 8_654 ?

loop_
_geom_torsion_atom_site_label_1
_geom_torsion_atom_site_label_2
_geom_torsion_atom_site_label_3
_geom_torsion_atom_site_label_4
_geom_torsion
_geom_torsion_site_symmetry_1
_geom_torsion_site_symmetry_2
_geom_torsion_site_symmetry_3
_geom_torsion_site_symmetry_4
_geom_torsion_publ_flag
O1 Y O1 C1 -164.0(4) 3_665 . . . ?
O1 Y O1 C1 66.6(4) 24_556 . . . ?
O1 Y O1 C1 130.4(4) 22_666 . . . ?
O1 Y O1 C1 -83.0(4) 2_655 . . . ?
O1 Y O1 C1 -6.7(3) 23_656 . . . ?
O3 Y O1 C1 130.4(4) 3_665 . . . ?
O3 Y O1 C1 -113.4(4) 2_655 . . . ?
O3 Y O1 C1 -6.7(3) . . . . ?
O2 Cu O2 C1 -145(100) 13_766 . . . ?
O2 Cu O2 C1 -105.6(4) 16_556 . . . ?
O2 Cu O2 C1 74.4(4) 4_765 . . . ?
O1W Cu O2 C1 -11.2(5) 8_655 . . . ?
O1W Cu O2 C1 168.8(5) 20_666 . . . ?
O1 Y O3 C2 38.1(3) 3_665 . . . ?
O1 Y O3 C2 -89.4(3) 24_556 . . . ?
O1 Y O3 C2 -141.9(3) 22_666 . . . ?
O1 Y O3 C2 4.4(3) . . . . ?
O1 Y O3 C2 90.6(3) 2_655 . . . ?
O1 Y O3 C2 -175.6(3) 23_656 . . . ?
O3 Y O3 C2 -44.5(3) 3_665 . . . ?
O3 Y O3 C2 135.5(3) 2_655 . . . ?
O1 Y O3 C2 -141.9(3) 3_665 . . 23_656 ?
O1 Y O3 C2 90.6(3) 24_556 . . 23_656 ?
O1 Y O3 C2 38.1(3) 22_666 . . 23_656 ?
O1 Y O3 C2 -175.6(3) . . . 23_656 ?
O1 Y O3 C2 -89.4(3) 2_655 . . 23_656 ?
O1 Y O3 C2 4.4(3) 23_656 . . 23_656 ?
O3 Y O3 C2 135.5(3) 3_665 . . 23_656 ?
O3 Y O3 C2 -44.5(3) 2_655 . . 23_656 ?
Cu O2 C1 O1 -2.1(8) . . . . ?
Cu O2 C1 C2 176.7(4) . . . . ?
Y O1 C1 O2 -173.2(4) . . . . ?
Y O1 C1 C2 7.9(6) . . . . ?
C2 O3 C2 C1 177.5(5) 23_656 . . . ?
Y O3 C2 C1 -2.5(5) . . . . ?
O2 C1 C2 O3 178.0(4) . . . . ?
O1 C1 C2 O3 -3.0(7) . . . . ?
